data_2011446
loop_
_publ_author_name
'Farrugia, Louis J.'
'Peacock, Robert D.'
'Stewart, Brian'

_publ_section_title
;
 Lanthanide complexes of 2,2'-oxydiacetate:
 Na~5~[<i>M</i>(C~4~H~4~O~5~)~3~](BF~4~)~2~&#x00B7;6H~2~O (<i>M</i> =
 Nd, Sm or Gd)
;
_journal_issue 10
_journal_name_full 'Acta Crystallographica Section C'
_journal_page_first e435
_journal_page_last e436
_journal_paper_doi 10.1107/S0108270100012087
_journal_volume 56
_journal_year 2000
_chemical_formula_iupac 'Na5 [Nd (C4 H4 O5)3] (B F4)2, 6H2 O'
_chemical_formula_moiety '5Na 1+, C12 H12 Nd O15 3-, 2B1 F4 1-, 6H2 O1'
_chemical_formula_structural 'C12 H24 B2 F8 Na5 Nd O21'
_chemical_formula_sum 'C12 H24 B2 F8 Na5 Nd O21'
_chemical_formula_weight 937.12
_chemical_name_systematic
;
 ?
;
_space_group_IT_number 155
_symmetry_cell_setting trigonal
_symmetry_space_group_name_Hall 'R 3 2"'
_symmetry_space_group_name_H-M 'R 3 2 :H'
_cell_angle_alpha 90
_cell_angle_beta 90
_cell_angle_gamma 120
_cell_formula_units_Z 3
_cell_length_a 9.7508(7)
_cell_length_b 9.7508(7)
_cell_length_c 28.177(2)
_cell_measurement_reflns_used 25
_cell_measurement_temperature 291(2)
_cell_measurement_theta_max 21.2
_cell_measurement_theta_min 18.5
_cell_volume 2320.1(3)
_computing_cell_refinement 'CAD-4 EXPRESS'
_computing_data_collection 'CAD-4 EXPRESS (Enraf Nonius, 1994)'
_computing_data_reduction 'XCAD4 (Harms & Wocadlo, 1995)'
_computing_publication_material 'WinGX (Farrugia, 1999)'
_computing_structure_refinement 'SHELXL97 (Sheldrick, 1997)'
_computing_structure_solution 'SHELXS97 (Sheldrick, 1997)'
_diffrn_ambient_temperature 291(2)
_diffrn_measured_fraction_theta_full .999
_diffrn_measured_fraction_theta_max .999
_diffrn_measurement_device_type 'Enraf Nonius CAD-4'
_diffrn_measurement_method 'non-profiled \w'
_diffrn_radiation_monochromator graphite
_diffrn_radiation_type MoK\a
_diffrn_radiation_wavelength .71073
_diffrn_reflns_av_R_equivalents .0301
_diffrn_reflns_limit_h_max 13
_diffrn_reflns_limit_h_min -1
_diffrn_reflns_limit_k_max 1
_diffrn_reflns_limit_k_min -11
_diffrn_reflns_limit_l_max 39
_diffrn_reflns_limit_l_min -3
_diffrn_reflns_number 1134
_diffrn_reflns_theta_full 29.96
_diffrn_reflns_theta_max 29.96
_diffrn_reflns_theta_min 2.52
_diffrn_standards_decay_% 0
_diffrn_standards_interval_time 120
_diffrn_standards_number 3
_exptl_absorpt_coefficient_mu 1.88
_exptl_absorpt_correction_T_max .834
_exptl_absorpt_correction_T_min .425
_exptl_absorpt_correction_type '\y scan'
_exptl_absorpt_process_details '(North et al., 1968)'
_exptl_crystal_colour 'pale violet'
_exptl_crystal_density_diffrn 2.012
_exptl_crystal_density_method 'not measured'
_exptl_crystal_description 'cleaved from large crystal'
_exptl_crystal_F_000 1383
_exptl_crystal_size_max .55
_exptl_crystal_size_mid .45
_exptl_crystal_size_min .1
_refine_diff_density_max .474
_refine_diff_density_min -.507
_refine_ls_abs_structure_details 'Flack (1983), 121 Friedel pairs'
_refine_ls_abs_structure_Flack -.010(18)
_refine_ls_extinction_method none
_refine_ls_goodness_of_fit_ref 1.133
_refine_ls_hydrogen_treatment constr
_refine_ls_matrix_type full
_refine_ls_number_parameters 77
_refine_ls_number_reflns 1001
_refine_ls_number_restraints 0
_refine_ls_restrained_S_all 1.133
_refine_ls_R_factor_all .022
_refine_ls_R_factor_gt .022
_refine_ls_shift/su_max .001
_refine_ls_shift/su_mean 0
_refine_ls_structure_factor_coef Fsqd
_refine_ls_weighting_details 'calc w = 1/[\s^2^(Fo^2^)+(0.0427P)^2^+0.7263P] where P = (Fo^2^+2Fc^2^)/3'
_refine_ls_weighting_scheme calc
_refine_ls_wR_factor_ref .055
_reflns_number_gt 1001
_reflns_number_total 1001
_reflns_threshold_expression I>2\s(I)
_cod_data_source_file qa0369.cif
_cod_data_source_block I
_cod_original_sg_symbol_H-M 'R 3 2'
_cod_database_code 2011446
_cod_database_fobs_code 2011446

loop_
_symmetry_equiv_pos_as_xyz
'x, y, z'
'-y, x-y, z'
'-x+y, -x, z'
'y, x, -z'
'x-y, -y, -z'
'-x, -x+y, -z'
'x+2/3, y+1/3, z+1/3'
'-y+2/3, x-y+1/3, z+1/3'
'-x+y+2/3, -x+1/3, z+1/3'
'y+2/3, x+1/3, -z+1/3'
'x-y+2/3, -y+1/3, -z+1/3'
'-x+2/3, -x+y+1/3, -z+1/3'
'x+1/3, y+2/3, z+2/3'
'-y+1/3, x-y+2/3, z+2/3'
'-x+y+1/3, -x+2/3, z+2/3'
'y+1/3, x+2/3, -z+2/3'
'x-y+1/3, -y+2/3, -z+2/3'
'-x+1/3, -x+y+2/3, -z+2/3'

loop_
_atom_site_label
_atom_site_fract_x
_atom_site_fract_y
_atom_site_fract_z
_atom_site_U_iso_or_equiv
_atom_site_adp_type
_atom_site_calc_flag
_atom_site_refinement_flags
_atom_site_occupancy
_atom_site_disorder_assembly
_atom_site_disorder_group
_atom_site_type_symbol
Nd1 0 0 0 .02133(9) Uani d S 1 . . Nd
O1 .2598(3) .2598(3) 0 .0327(7) Uani d S 1 . . O
O2 .1957(3) .0335(3) .05928(8) .0350(5) Uani d . 1 . . O
O3 .4177(3) .1676(4) .10017(9) .0496(7) Uani d . 1 . . O
C1 .3851(4) .2912(4) .03223(12) .0380(6) Uani d . 1 . . C
H1A .4142 .3874 .0499 .046 Uiso calc R 1 . . H
H1B .4773 .3062 .0148 .046 Uiso calc R 1 . . H
C2 .3305(3) .1520(9) .06642(9) .0309(10) Uani d . 1 . . C
B1 .3333 -.3333 .2366(2) .0459(11) Uani d S 1 . . B
F1 .3333 -.3333 .28508(15) .0914(17) Uani d S 1 . . F
F2 .2506(9) -.2633(9) .21964(11) .0779(9) Uani d . 1 . . F
Na1 .6667 .3333 .13419(7) .0344(3) Uani d S 1 . . Na
Na2 .3333 -.0479(3) .1667 .0596(6) Uani d S 1 . . Na
O4 .5888(3) .1118(4) .19083(9) .0489(8) Uani d . 1 . . O
H41 .5663 .1328 .2203 .21(4) Uiso d R 1 . . H
H42 .7031 .1464 .1913 .21(4) Uiso d R 1 . . H

loop_
_atom_site_aniso_label
_atom_site_aniso_U_11
_atom_site_aniso_U_22
_atom_site_aniso_U_33
_atom_site_aniso_U_12
_atom_site_aniso_U_13
_atom_site_aniso_U_23
Nd1 .02158(10) .02158(10) .02081(12) .01079(5) 0 0
O1 .0262(10) .0262(10) .0382(14) .0073(11) -.0034(6) .0034(6)
O2 .0301(10) .0357(12) .0360(10) .0140(9) -.0084(8) .0017(8)
O3 .0419(13) .0515(16) .0494(12) .0189(11) -.0205(11) -.0010(11)
C1 .0264(13) .0367(16) .0423(15) .0094(12) -.0074(12) -.0002(13)
C2 .0285(11) .031(3) .0353(10) .0169(14) -.0073(9) -.0050(13)
B1 .0472(18) .0472(18) .043(2) .0236(9) 0 0
F1 .115(3) .115(3) .0435(18) .0577(14) 0 0
F2 .065(2) .100(4) .0878(17) .0559(18) -.012(3) .000(3)
Na1 .0327(5) .0327(5) .0377(8) .0164(3) 0 0
Na2 .0418(13) .0579(12) .0737(16) .0209(7) -.0014(12) -.0007(6)
O4 .0508(19) .0616(17) .0414(10) .0335(13) -.0063(10) -.0081(12)

loop_
_atom_type_symbol
_atom_type_description
_atom_type_scat_dispersion_real
_atom_type_scat_dispersion_imag
_atom_type_scat_source
Nd Nd -.1943 3.0179 'International Tables Vol C Tables 4.2.6.8 and 6.1.1.4'
Na Na .0362 .0249 'International Tables Vol C Tables 4.2.6.8 and 6.1.1.4'
B B .0013 .0007 'International Tables Vol C Tables 4.2.6.8 and 6.1.1.4'
F F .0171 .0103 'International Tables Vol C Tables 4.2.6.8 and 6.1.1.4'
O O .0106 .006 'International Tables Vol C Tables 4.2.6.8 and 6.1.1.4'
C C .0033 .0016 'International Tables Vol C Tables 4.2.6.8 and 6.1.1.4'
H H 0 0 'International Tables Vol C Tables 4.2.6.8 and 6.1.1.4'

loop_
_geom_angle_atom_site_label_1
_geom_angle_atom_site_label_2
_geom_angle_atom_site_label_3
_geom_angle_site_symmetry_1
_geom_angle_site_symmetry_3
_geom_angle
O2 Nd1 O2 6 . 150.09(12)
O2 Nd1 O2 6 2 125.30(11)
O2 Nd1 O2 . 2 78.02(9)
O2 Nd1 O2 6 5 78.02(9)
O2 Nd1 O2 . 5 88.31(12)
O2 Nd1 O2 2 5 150.09(12)
O2 Nd1 O2 6 3 88.31(12)
O2 Nd1 O2 . 3 78.02(9)
O2 Nd1 O2 2 3 78.02(9)
O2 Nd1 O2 5 3 125.30(11)
O2 Nd1 O2 6 4 78.02(9)
O2 Nd1 O2 . 4 125.30(11)
O2 Nd1 O2 2 4 88.31(12)
O2 Nd1 O2 5 4 78.02(9)
O2 Nd1 O2 3 4 150.09(12)
O2 Nd1 O1 6 . 135.85(6)
O2 Nd1 O1 . . 62.65(6)
O2 Nd1 O1 2 . 75.05(6)
O2 Nd1 O1 5 . 75.05(6)
O2 Nd1 O1 3 . 135.85(6)
O2 Nd1 O1 4 . 62.65(6)
O2 Nd1 O1 6 2 62.65(6)
O2 Nd1 O1 . 2 135.85(6)
O2 Nd1 O1 2 2 62.65(6)
O2 Nd1 O1 5 2 135.85(6)
O2 Nd1 O1 3 2 75.05(6)
O2 Nd1 O1 4 2 75.05(6)
O1 Nd1 O1 . 2 120
O2 Nd1 O1 6 3 75.05(6)
O2 Nd1 O1 . 3 75.05(6)
O2 Nd1 O1 2 3 135.85(6)
O2 Nd1 O1 5 3 62.65(6)
O2 Nd1 O1 3 3 62.65(6)
O2 Nd1 O1 4 3 135.85(6)
O1 Nd1 O1 . 3 120
O1 Nd1 O1 2 3 120
C1 O1 C1 . 4 115.3(4)
C1 O1 Nd1 . . 122.36(18)
C1 O1 Nd1 4 . 122.36(18)
C2 O2 Nd1 . . 128.5(3)
C2 O3 Na1 . . 144.3(3)
C2 O3 Na2 . . 122.1(3)
Na1 O3 Na2 . . 93.56(9)
O1 C1 C2 . . 109.3(2)
O3 C2 O2 . . 125.1(5)
O3 C2 C1 . . 117.7(4)
O2 C2 C1 . . 117.1(3)
F1 B1 F2 . . 110.3(3)
F1 B1 F2 . 2_545 110.3(3)
F2 B1 F2 . 2_545 108.7(3)
F1 B1 F2 . 3_655 110.3(3)
F2 B1 F2 . 3_655 108.7(3)
F2 B1 F2 2_545 3_655 108.7(3)
B1 F2 Na2 . . 129.4(4)
O3 Na1 O3 2_655 . 104.44(10)
O3 Na1 O3 2_655 3_665 104.44(10)
O3 Na1 O3 . 3_665 104.44(10)
O3 Na1 O4 2_655 2_655 84.40(10)
O3 Na1 O4 . 2_655 164.04(12)
O3 Na1 O4 3_665 2_655 85.72(10)
O3 Na1 O4 2_655 . 85.72(10)
O3 Na1 O4 . . 84.40(10)
O3 Na1 O4 3_665 . 164.04(12)
O4 Na1 O4 2_655 . 83.03(11)
O3 Na1 O4 2_655 3_665 164.04(12)
O3 Na1 O4 . 3_665 85.72(10)
O3 Na1 O4 3_665 3_665 84.40(10)
O4 Na1 O4 2_655 3_665 83.03(11)
O4 Na1 O4 . 3_665 83.03(11)
O3 Na1 Na2 2_655 2_655 46.22(7)
O3 Na1 Na2 . 2_655 146.46(8)
O3 Na1 Na2 3_665 2_655 99.67(9)
O4 Na1 Na2 2_655 2_655 38.49(7)
O4 Na1 Na2 . 2_655 78.30(8)
O4 Na1 Na2 3_665 2_655 119.87(8)
O3 Na1 Na2 2_655 . 99.67(9)
O3 Na1 Na2 . . 46.22(7)
O3 Na1 Na2 3_665 . 146.46(8)
O4 Na1 Na2 2_655 . 119.87(8)
O4 Na1 Na2 . . 38.49(7)
O4 Na1 Na2 3_665 . 78.30(8)
Na2 Na1 Na2 2_655 . 113.85(2)
O3 Na1 Na2 2_655 3_665 146.46(9)
O3 Na1 Na2 . 3_665 99.67(9)
O3 Na1 Na2 3_665 3_665 46.22(7)
O4 Na1 Na2 2_655 3_665 78.30(8)
O4 Na1 Na2 . 3_665 119.87(8)
O4 Na1 Na2 3_665 3_665 38.49(7)
Na2 Na1 Na2 2_655 3_665 113.85(2)
Na2 Na1 Na2 . 3_665 113.85(2)
O4 Na2 O4 . 12 164.3(2)
O4 Na2 F2 . 12 90.39(18)
O4 Na2 F2 12 12 100.90(19)
O4 Na2 F2 . . 100.89(19)
O4 Na2 F2 12 . 90.39(18)
F2 Na2 F2 12 . 88.35(18)
O4 Na2 O3 . . 82.43(11)
O4 Na2 O3 12 . 87.46(10)
F2 Na2 O3 12 . 86.05(10)
F2 Na2 O3 . . 173.51(16)
O4 Na2 O3 . 12 87.46(10)
O4 Na2 O3 12 12 82.43(11)
F2 Na2 O3 12 12 173.51(16)
F2 Na2 O3 . 12 86.05(10)
O3 Na2 O3 . 12 99.73(17)
O4 Na2 Na1 . . 42.51(8)
O4 Na2 Na1 12 . 125.42(11)
F2 Na2 Na1 12 . 91.44(10)
F2 Na2 Na1 . . 143.40(16)
O3 Na2 Na1 . . 40.22(6)
O3 Na2 Na1 12 . 91.11(10)
O4 Na2 Na1 . 10_445 125.42(11)
O4 Na2 Na1 12 10_445 42.51(8)
F2 Na2 Na1 12 10_445 143.40(16)
F2 Na2 Na1 . 10_445 91.44(10)
O3 Na2 Na1 . 10_445 91.11(10)
O3 Na2 Na1 12 10_445 40.22(6)
Na1 Na2 Na1 . 10_445 109.49(8)
Na2 O4 Na1 . . 99.00(11)

loop_
_geom_bond_atom_site_label_1
_geom_bond_atom_site_label_2
_geom_bond_site_symmetry_2
_geom_bond_distance
_geom_bond_publ_flag
Nd1 O2 6 2.432(2) ?
Nd1 O2 . 2.432(2) ?
Nd1 O2 2 2.432(2) ?
Nd1 O2 5 2.432(2) ?
Nd1 O2 3 2.432(2) ?
Nd1 O2 4 2.432(2) ?
Nd1 O1 . 2.533(3) ?
Nd1 O1 2 2.533(3) ?
Nd1 O1 3 2.533(3) ?
O1 C1 . 1.427(3) ?
O1 C1 4 1.427(3) ?
O2 C2 . 1.259(4) ?
O3 C2 . 1.233(4) ?
O3 Na1 . 2.345(3) ?
O3 Na2 . 2.622(3) ?
C1 C2 . 1.527(7) ?
B1 F1 . 1.367(7) ?
B1 F2 . 1.377(3) ?
B1 F2 2_545 1.377(3) ?
B1 F2 3_655 1.377(3) ?
F2 Na2 . 2.365(6) ?
Na1 O3 2_655 2.345(3) ?
Na1 O3 3_665 2.345(3) ?
Na1 O4 2_655 2.480(3) ?
Na1 O4 . 2.480(3) ?
Na1 O4 3_665 2.480(3) ?
Na1 Na2 2_655 3.6247(18) ?
Na1 Na2 . 3.6247(18) ?
Na1 Na2 3_665 3.6247(18) ?
Na2 O4 . 2.284(3) ?
Na2 O4 12 2.284(3) ?
Na2 F2 12 2.365(6) ?
Na2 O3 12 2.622(3) ?
Na2 Na1 10_445 3.6247(18) ?
